data_7210034
loop_
_publ_author_name
'Kobayashi, Yuhei'
'Sato, Tomohiro'
'Tanaka, Yuki'
'Harada, Takunori'
'Kuroda, Reiko'
'Imai, Yoshitane'

_publ_section_title
;
 Control of variable composition structures by fluorine substituent in
 supramolecular organic fluorophore composed of 2-naphthalenecarboxylic
 acid
;
_journal_issue 23
_journal_name_full CrystEngComm
_journal_page_first 4624
_journal_paper_doi 10.1039/c2ce26795k
_journal_volume 15
_journal_year 2013
_chemical_formula_sum 'C29 H24 F N O4'
_chemical_formula_weight 469.49
_chemical_name_systematic
;
?
;
_space_group_IT_number 14
_symmetry_cell_setting monoclinic
_symmetry_space_group_name_Hall '-P 2yn'
_symmetry_space_group_name_H-M 'P 1 21/n 1'
_atom_sites_solution_hydrogens geom
_atom_sites_solution_primary direct
_atom_sites_solution_secondary difmap
_audit_creation_method SHELXL-97
_cell_angle_alpha 90.00
_cell_angle_beta 101.399(5)
_cell_angle_gamma 90.00
_cell_formula_units_Z 4
_cell_length_a 12.643(3)
_cell_length_b 6.0744(16)
_cell_length_c 31.164(9)
_cell_measurement_reflns_used 2478
_cell_measurement_temperature 100(2)
_cell_measurement_theta_max 25.03
_cell_measurement_theta_min 2.32
_cell_volume 2346.1(11)
_computing_structure_refinement 'SHELXL-97 (Sheldrick, 2008)'
_computing_structure_solution 'SHELXS-97 (Sheldrick, 2008)'
_diffrn_ambient_temperature 100(2)
_diffrn_measured_fraction_theta_full 0.905
_diffrn_measured_fraction_theta_max 0.905
_diffrn_measurement_device_type \w-scans
_diffrn_radiation_monochromator graphite
_diffrn_radiation_source 'fine-focus sealed tube'
_diffrn_radiation_type MoK\a
_diffrn_radiation_wavelength 0.71075
_diffrn_reflns_av_R_equivalents 0.0404
_diffrn_reflns_av_sigmaI/netI 0.0498
_diffrn_reflns_limit_h_max 14
_diffrn_reflns_limit_h_min -15
_diffrn_reflns_limit_k_max 7
_diffrn_reflns_limit_k_min -7
_diffrn_reflns_limit_l_max 37
_diffrn_reflns_limit_l_min -36
_diffrn_reflns_number 10785
_diffrn_reflns_theta_full 25.00
_diffrn_reflns_theta_max 25.03
_diffrn_reflns_theta_min 2.32
_exptl_absorpt_coefficient_mu 0.094
_exptl_absorpt_correction_T_max 0.9724
_exptl_absorpt_correction_T_min 0.9288
_exptl_absorpt_correction_type empirical
_exptl_absorpt_process_details mult-scan
_exptl_crystal_colour colorless
_exptl_crystal_density_diffrn 1.329
_exptl_crystal_density_method 'not measured'
_exptl_crystal_description needle
_exptl_crystal_F_000 984
_exptl_crystal_size_max 0.80
_exptl_crystal_size_mid 0.60
_exptl_crystal_size_min 0.30
_refine_diff_density_max 0.234
_refine_diff_density_min -0.200
_refine_diff_density_rms 0.048
_refine_ls_extinction_method none
_refine_ls_goodness_of_fit_ref 1.017
_refine_ls_hydrogen_treatment constr
_refine_ls_matrix_type full
_refine_ls_number_parameters 318
_refine_ls_number_reflns 3744
_refine_ls_number_restraints 0
_refine_ls_restrained_S_all 1.017
_refine_ls_R_factor_all 0.0687
_refine_ls_R_factor_gt 0.0411
_refine_ls_shift/su_max 0.000
_refine_ls_shift/su_mean 0.000
_refine_ls_structure_factor_coef Fsqd
_refine_ls_weighting_details 'calc w=1/[\s^2^(Fo^2^)+(0.0625P)^2^+0.0000P] where P=(Fo^2^+2Fc^2^)/3'
_refine_ls_weighting_scheme calc
_refine_ls_wR_factor_gt 0.0985
_refine_ls_wR_factor_ref 0.1136
_reflns_number_gt 2478
_reflns_number_total 3744
_reflns_threshold_expression >2\s(I)
_cod_data_source_file c2ce26795k.txt
_cod_data_source_block imai###_1
_cod_original_sg_symbol_H-M P21/n
_cod_database_code 7210034

loop_
_symmetry_equiv_pos_as_xyz
'x, y, z'
'-x+1/2, y+1/2, -z+1/2'
'-x, -y, -z'
'x-1/2, -y-1/2, z-1/2'

loop_
_atom_site_label
_atom_site_type_symbol
_atom_site_fract_x
_atom_site_fract_y
_atom_site_fract_z
_atom_site_U_iso_or_equiv
_atom_site_adp_type
_atom_site_occupancy
_atom_site_symmetry_multiplicity
_atom_site_calc_flag
_atom_site_refinement_flags
C1 C 0.71691(17) 0.3070(3) 0.38249(7) 0.0220(5) Uani 1 1 d .
H1 H 0.6839 0.1710 0.3725 0.026 Uiso 1 1 calc R
C2 C 0.71259(16) 0.3785(3) 0.42382(7) 0.0184(5) Uani 1 1 d .
C3 C 0.76374(17) 0.5804(3) 0.43879(7) 0.0229(5) Uani 1 1 d .
H3 H 0.7627 0.6297 0.4676 0.028 Uiso 1 1 calc R
C4 C 0.81412(17) 0.7039(4) 0.41255(7) 0.0241(5) Uani 1 1 d .
H4 H 0.8472 0.8388 0.4232 0.029 Uiso 1 1 calc R
C5 C 0.87026(18) 0.7591(4) 0.34101(8) 0.0283(6) Uani 1 1 d .
H5 H 0.9035 0.8954 0.3507 0.034 Uiso 1 1 calc R
C6 C 0.87302(19) 0.6843(4) 0.29984(8) 0.0332(6) Uani 1 1 d .
H6 H 0.9083 0.7684 0.2811 0.040 Uiso 1 1 calc R
C7 C 0.82374(18) 0.4827(4) 0.28510(8) 0.0331(6) Uani 1 1 d .
H7 H 0.8253 0.4328 0.2564 0.040 Uiso 1 1 calc R
C8 C 0.77381(19) 0.3586(4) 0.31163(7) 0.0289(6) Uani 1 1 d .
H8 H 0.7417 0.2224 0.3012 0.035 Uiso 1 1 calc R
C9 C 0.76908(17) 0.4300(4) 0.35454(7) 0.0227(5) Uani 1 1 d .
C10 C 0.81813(17) 0.6348(4) 0.36947(7) 0.0225(5) Uani 1 1 d .
C11 C 0.65049(16) 0.2547(3) 0.45235(7) 0.0191(5) Uani 1 1 d .
O12 O 0.63628(11) 0.3426(2) 0.48745(5) 0.0211(3) Uani 1 1 d .
O13 O 0.61487(12) 0.0639(2) 0.44080(5) 0.0237(4) Uani 1 1 d .
C21 C 0.46416(16) 0.6556(3) 0.29019(7) 0.0199(5) Uani 1 1 d .
H21 H 0.4977 0.7955 0.2899 0.024 Uiso 1 1 calc R
C22 C 0.45776(16) 0.5602(3) 0.32948(7) 0.0196(5) Uani 1 1 d .
C23 C 0.40913(17) 0.3513(4) 0.33000(7) 0.0240(5) Uani 1 1 d .
H23 H 0.4049 0.2845 0.3572 0.029 Uiso 1 1 calc R
C24 C 0.36812(18) 0.2443(4) 0.29186(7) 0.0249(5) Uani 1 1 d .
H24 H 0.3365 0.1030 0.2929 0.030 Uiso 1 1 calc R
C25 C 0.32706(18) 0.2364(4) 0.21047(7) 0.0270(5) Uani 1 1 d .
H25 H 0.2935 0.0964 0.2104 0.032 Uiso 1 1 calc R
C26 C 0.33184(18) 0.3364(4) 0.17172(8) 0.0301(6) Uani 1 1 d .
H26 H 0.3011 0.2657 0.1450 0.036 Uiso 1 1 calc R
C27 C 0.38165(18) 0.5426(4) 0.17091(8) 0.0299(6) Uani 1 1 d .
H27 H 0.3848 0.6096 0.1436 0.036 Uiso 1 1 calc R
C28 C 0.42541(18) 0.6469(4) 0.20882(7) 0.0249(5) Uani 1 1 d .
H28 H 0.4588 0.7864 0.2078 0.030 Uiso 1 1 calc R
C29 C 0.42182(17) 0.5497(3) 0.24999(7) 0.0214(5) Uani 1 1 d .
C30 C 0.37166(17) 0.3394(4) 0.25081(7) 0.0226(5) Uani 1 1 d .
C31 C 0.49709(17) 0.6765(4) 0.37162(7) 0.0220(5) Uani 1 1 d .
O32 O 0.48339(12) 0.6100(3) 0.40700(5) 0.0279(4) Uani 1 1 d .
O33 O 0.54875(13) 0.8623(3) 0.36647(5) 0.0313(4) Uani 1 1 d .
H33 H 0.5695 0.9226 0.3909 0.047 Uiso 1 1 calc R
C41 C 0.75412(17) 0.8061(3) 0.55279(7) 0.0218(5) Uani 1 1 d .
C42 C 0.80637(18) 0.6132(4) 0.56786(7) 0.0247(5) Uani 1 1 d .
C43 C 0.91591(18) 0.5827(4) 0.57187(8) 0.0329(6) Uani 1 1 d .
H43 H 0.9490 0.4478 0.5826 0.039 Uiso 1 1 calc R
C44 C 0.9763(2) 0.7527(4) 0.55996(8) 0.0358(6) Uani 1 1 d .
H44 H 1.0519 0.7351 0.5622 0.043 Uiso 1 1 calc R
C45 C 0.92742(19) 0.9483(4) 0.54471(8) 0.0333(6) Uani 1 1 d .
H45 H 0.9695 1.0646 0.5365 0.040 Uiso 1 1 calc R
C46 C 0.81725(18) 0.9760(4) 0.54134(7) 0.0266(5) Uani 1 1 d .
H46 H 0.7845 1.1120 0.5312 0.032 Uiso 1 1 calc R
C47 C 0.63390(17) 0.8294(4) 0.54858(7) 0.0240(5) Uani 1 1 d .
H47A H 0.6095 0.7345 0.5705 0.029 Uiso 1 1 calc R
H47B H 0.6164 0.9838 0.5546 0.029 Uiso 1 1 calc R
N48 N 0.57532(14) 0.7658(3) 0.50353(5) 0.0205(4) Uani 1 1 d .
H48A H 0.5876 0.8689 0.4839 0.031 Uiso 1 1 calc R
H48B H 0.5033 0.7574 0.5032 0.031 Uiso 1 1 calc R
H48C H 0.5996 0.6326 0.4962 0.031 Uiso 1 1 calc R
F49 F 0.74755(11) 0.4470(2) 0.57982(4) 0.0357(4) Uani 1 1 d .

loop_
_atom_site_aniso_label
_atom_site_aniso_U_11
_atom_site_aniso_U_22
_atom_site_aniso_U_33
_atom_site_aniso_U_23
_atom_site_aniso_U_13
_atom_site_aniso_U_12
C1 0.0216(12) 0.0212(11) 0.0234(13) 0.0006(10) 0.0052(10) -0.0002(10)
C2 0.0142(11) 0.0179(11) 0.0230(12) 0.0015(10) 0.0035(9) 0.0030(9)
C3 0.0201(12) 0.0256(12) 0.0236(12) -0.0040(10) 0.0055(10) -0.0004(10)
C4 0.0201(12) 0.0242(12) 0.0279(13) -0.0020(10) 0.0047(10) -0.0019(10)
C5 0.0235(13) 0.0292(13) 0.0326(14) 0.0055(12) 0.0064(10) -0.0044(11)
C6 0.0265(13) 0.0422(15) 0.0318(15) 0.0119(12) 0.0077(11) -0.0021(12)
C7 0.0336(14) 0.0444(15) 0.0228(13) 0.0055(12) 0.0091(11) 0.0013(12)
C8 0.0342(14) 0.0309(13) 0.0225(13) -0.0002(11) 0.0075(11) -0.0022(11)
C9 0.0197(11) 0.0271(12) 0.0206(12) 0.0020(10) 0.0025(9) 0.0032(10)
C10 0.0161(11) 0.0234(12) 0.0276(13) 0.0027(10) 0.0031(10) 0.0005(10)
C11 0.0159(11) 0.0194(11) 0.0197(12) 0.0033(10) -0.0020(9) 0.0033(9)
O12 0.0235(8) 0.0231(8) 0.0174(8) -0.0020(7) 0.0055(6) -0.0002(7)
O13 0.0310(9) 0.0195(8) 0.0211(8) -0.0007(7) 0.0064(7) -0.0067(7)
C21 0.0200(11) 0.0200(11) 0.0201(12) -0.0019(10) 0.0046(9) 0.0000(9)
C22 0.0161(11) 0.0222(11) 0.0200(12) -0.0002(10) 0.0027(9) 0.0018(9)
C23 0.0257(13) 0.0258(12) 0.0207(13) 0.0052(11) 0.0053(10) 0.0006(10)
C24 0.0260(12) 0.0199(11) 0.0291(13) -0.0009(11) 0.0058(10) -0.0010(10)
C25 0.0248(12) 0.0242(12) 0.0314(14) -0.0070(11) 0.0043(10) 0.0010(10)
C26 0.0276(13) 0.0372(14) 0.0245(14) -0.0102(11) 0.0030(11) 0.0031(11)
C27 0.0292(14) 0.0406(14) 0.0207(13) 0.0009(12) 0.0067(10) 0.0054(12)
C28 0.0260(12) 0.0272(12) 0.0226(13) 0.0020(11) 0.0071(10) -0.0007(10)
C29 0.0196(11) 0.0231(11) 0.0213(12) -0.0025(10) 0.0038(9) 0.0031(10)
C30 0.0198(12) 0.0227(12) 0.0254(13) -0.0008(10) 0.0047(9) 0.0038(10)
C31 0.0189(12) 0.0242(12) 0.0220(13) 0.0020(10) 0.0017(10) 0.0027(10)
O32 0.0299(9) 0.0349(9) 0.0187(9) 0.0017(7) 0.0040(7) -0.0031(7)
O33 0.0430(10) 0.0300(9) 0.0198(9) -0.0039(7) 0.0033(8) -0.0131(8)
C41 0.0246(12) 0.0246(12) 0.0149(11) -0.0043(10) 0.0008(9) 0.0038(10)
C42 0.0264(13) 0.0241(12) 0.0218(13) -0.0010(10) 0.0005(10) -0.0012(10)
C43 0.0278(14) 0.0313(13) 0.0352(15) -0.0063(12) -0.0045(11) 0.0132(11)
C44 0.0197(13) 0.0423(15) 0.0438(16) -0.0124(13) 0.0025(11) 0.0020(12)
C45 0.0267(13) 0.0360(14) 0.0361(15) -0.0043(12) 0.0038(11) -0.0061(12)
C46 0.0281(13) 0.0265(12) 0.0235(13) -0.0040(11) 0.0012(10) -0.0003(11)
C47 0.0274(13) 0.0265(12) 0.0170(12) 0.0003(10) 0.0019(10) 0.0031(10)
N48 0.0195(9) 0.0198(9) 0.0219(10) 0.0013(8) 0.0033(8) 0.0002(8)
F49 0.0397(8) 0.0312(8) 0.0342(8) 0.0086(7) 0.0023(7) -0.0001(7)

loop_
_atom_type_symbol
_atom_type_description
_atom_type_scat_dispersion_real
_atom_type_scat_dispersion_imag
_atom_type_scat_source
C C 0.0033 0.0016 'International Tables Vol C Tables 4.2.6.8 and 6.1.1.4'
H H 0.0000 0.0000 'International Tables Vol C Tables 4.2.6.8 and 6.1.1.4'
N N 0.0061 0.0033 'International Tables Vol C Tables 4.2.6.8 and 6.1.1.4'
O O 0.0106 0.0060 'International Tables Vol C Tables 4.2.6.8 and 6.1.1.4'
F F 0.0171 0.0103 'International Tables Vol C Tables 4.2.6.8 and 6.1.1.4'

loop_
_geom_angle_atom_site_label_1
_geom_angle_atom_site_label_2
_geom_angle_atom_site_label_3
_geom_angle
C2 C1 C9 121.6(2)
C1 C2 C3 118.8(2)
C1 C2 C11 121.39(19)
C3 C2 C11 119.71(19)
C4 C3 C2 121.1(2)
C3 C4 C10 121.1(2)
C6 C5 C10 120.6(2)
C5 C6 C7 120.2(2)
C8 C7 C6 120.7(2)
C7 C8 C9 120.9(2)
C1 C9 C8 122.3(2)
C1 C9 C10 119.2(2)
C8 C9 C10 118.5(2)
C4 C10 C5 122.8(2)
C4 C10 C9 118.2(2)
C5 C10 C9 119.0(2)
O12 C11 O13 122.0(2)
O12 C11 C2 118.85(19)
O13 C11 C2 119.20(19)
C22 C21 C29 121.3(2)
C21 C22 C23 119.5(2)
C21 C22 C31 121.3(2)
C23 C22 C31 119.16(19)
C24 C23 C22 120.6(2)
C23 C24 C30 121.3(2)
C26 C25 C30 120.6(2)
C25 C26 C27 120.8(2)
C28 C27 C26 120.5(2)
C27 C28 C29 120.7(2)
C21 C29 C28 122.4(2)
C21 C29 C30 118.8(2)
C28 C29 C30 118.8(2)
C24 C30 C25 123.0(2)
C24 C30 C29 118.4(2)
C25 C30 C29 118.6(2)
O32 C31 O33 123.5(2)
O32 C31 C22 124.0(2)
O33 C31 C22 112.53(19)
C42 C41 C46 117.1(2)
C42 C41 C47 121.1(2)
C46 C41 C47 121.81(19)
F49 C42 C43 118.2(2)
F49 C42 C41 118.42(19)
C43 C42 C41 123.3(2)
C44 C43 C42 118.4(2)
C43 C44 C45 120.3(2)
C44 C45 C46 120.4(2)
C45 C46 C41 120.6(2)
N48 C47 C41 111.08(17)

loop_
_geom_bond_atom_site_label_1
_geom_bond_atom_site_label_2
_geom_bond_distance
C1 C2 1.370(3)
C1 C9 1.407(3)
C2 C3 1.421(3)
C2 C11 1.500(3)
C3 C4 1.358(3)
C4 C10 1.417(3)
C5 C6 1.368(3)
C5 C10 1.422(3)
C6 C7 1.409(3)
C7 C8 1.362(3)
C8 C9 1.418(3)
C9 C10 1.426(3)
C11 O12 1.262(2)
C11 O13 1.269(2)
C21 C22 1.372(3)
C21 C29 1.416(3)
C22 C23 1.412(3)
C22 C31 1.488(3)
C23 C24 1.364(3)
C24 C30 1.412(3)
C25 C26 1.364(3)
C25 C30 1.418(3)
C26 C27 1.404(3)
C27 C28 1.358(3)
C28 C29 1.421(3)
C29 C30 1.428(3)
C31 O32 1.218(2)
C31 O33 1.330(3)
C41 C42 1.381(3)
C41 C46 1.394(3)
C41 C47 1.506(3)
C42 F49 1.349(2)
C42 C43 1.378(3)
C43 C44 1.378(3)
C44 C45 1.379(3)
C45 C46 1.386(3)
C47 N48 1.503(3)
